data_4336544
loop_
_publ_author_name
'Wei Su'
'Quanquan Qian'
'Peiyuan Li'
'Xiaolin Lei'
'Qi Xiao'
'Shan Huang'
'Chusheng Huang'
'Jianguo Cui'

_publ_contact_author_address
; 
College of Chemistry and Life Science, 
Guangxi Teachers Education University, 
Nanning, China
;
_publ_contact_author_email suwmail@163.com
_publ_contact_author_name 'Wei Su'
_publ_section_title
;
 Synthesis, Characterization, and Anticancer Activity of a Series of
 Ketone-N4-Substituted Thiosemicarbazones and Their Ruthenium(II) Arene
 Complexes
;
_journal_name_full 'Inorganic Chemistry'
_journal_page_first 12440
_journal_page_last 12449
_journal_paper_doi 10.1021/ic401362s
_journal_volume 52
_journal_year 2013
_chemical_formula_moiety 'C19 H25 Cl N3 Ru S, Cl'
_chemical_formula_sum 'C19 H0.5 Cl2 N3 Ru S'
_chemical_formula_weight 474.75
_chemical_name_systematic
;
 ? 
;
_space_group_crystal_system triclinic
_space_group_IT_number 2
_space_group_name_Hall '-P 1'
_space_group_name_H-M_alt 'P -1'
_symmetry_space_group_name_Hall '-P 1'
_symmetry_space_group_name_H-M 'P -1'
_atom_sites_solution_hydrogens geom
_atom_sites_solution_primary direct
_atom_sites_solution_secondary difmap
_audit_creation_date 2012-05-07
_audit_creation_method
;
  Olex2 1.1
  (compiled 2011.02.15 svn.r1672, GUI svn.r3494)
;
_cell_angle_alpha 93.671(3)
_cell_angle_beta 110.623(4)
_cell_angle_gamma 99.169(3)
_cell_formula_units_Z 2
_cell_length_a 9.5604(4)
_cell_length_b 10.2639(4)
_cell_length_c 11.8418(5)
_cell_measurement_reflns_used 4157
_cell_measurement_temperature 293(2)
_cell_measurement_theta_max 28.9846
_cell_measurement_theta_min 2.7628
_cell_volume 1064.52(8)
_computing_cell_refinement
;
CrysAlisPro, Agilent Technologies,
Version 1.171.35.21 (release 20-01-2012 CrysAlis171 .NET)
(compiled Jan 23 2012,18:06:46)
;
_computing_data_collection
;
CrysAlisPro, Agilent Technologies,
Version 1.171.35.21 (release 20-01-2012 CrysAlis171 .NET)
(compiled Jan 23 2012,18:06:46)
;
_computing_data_reduction
;
CrysAlisPro, Agilent Technologies,
Version 1.171.35.21 (release 20-01-2012 CrysAlis171 .NET)
(compiled Jan 23 2012,18:06:46)
;
_computing_molecular_graphics
;
O. V. Dolomanov, L. J. Bourhis, R. J. Gildea, J. A. K. Howard and H. Puschmann,
OLEX2: a complete structure solution, refinement and analysis program.
J. Appl. Cryst. (2009). 42, 339-341.
;
_computing_publication_material
;
O. V. Dolomanov, L. J. Bourhis, R. J. Gildea, J. A. K. Howard and H. Puschmann,
OLEX2: a complete structure solution, refinement and analysis program.
J. Appl. Cryst. (2009). 42, 339-341.
;
_computing_structure_refinement 'SHELXL-97 (Sheldrick, 1997)'
_computing_structure_solution 'A short history of SHELX (Sheldrick, 2007)/Bruker'
_diffrn_ambient_temperature 293(2)
_diffrn_detector_area_resol_mean 16.1623
_diffrn_measured_fraction_theta_full 0.999
_diffrn_measured_fraction_theta_max 0.999
_diffrn_measurement_details
;
  1 omega  -87.00    2.00   1.0000    4.0900
omega____ theta____ kappa____ phi______ frames
    -      -17.7990  -57.0000 -120.0000 89

  2 omega  -34.00    1.00   1.0000    4.0900
omega____ theta____ kappa____ phi______ frames
    -      -17.7990  -57.0000  150.0000 35

  3 omega  -71.00  -37.00   1.0000    4.0900
omega____ theta____ kappa____ phi______ frames
    -      -17.7990 -178.0000    0.0000 34

  4 omega  -43.00   52.00   1.0000    4.0900
omega____ theta____ kappa____ phi______ frames
    -      -17.7990   77.0000    0.0000 95

  5 omega  -35.00   47.00   1.0000    4.0900
omega____ theta____ kappa____ phi______ frames
    -      -17.7990   57.0000  150.0000 82

  6 omega  -16.00   29.00   1.0000    4.0900
omega____ theta____ kappa____ phi______ frames
    -       18.9709   91.0000   93.0000 45

  7 omega  -94.00  -37.00   1.0000    4.0900
omega____ theta____ kappa____ phi______ frames
    -      -17.7990 -178.0000  150.0000 57
;
_diffrn_measurement_device_type 'SuperNova, Single source at offset), Eos'
_diffrn_measurement_method '\w scans'
_diffrn_orient_matrix_UB_11 -0.0686077000
_diffrn_orient_matrix_UB_12 -0.0179370000
_diffrn_orient_matrix_UB_13 -0.0516955000
_diffrn_orient_matrix_UB_21 -0.0256779000
_diffrn_orient_matrix_UB_22 0.0562029000
_diffrn_orient_matrix_UB_23 0.0177396000
_diffrn_orient_matrix_UB_31 0.0341358000
_diffrn_orient_matrix_UB_32 0.0387802000
_diffrn_orient_matrix_UB_33 -0.0343396000
_diffrn_radiation_monochromator mirror
_diffrn_radiation_type 'Mo K\a'
_diffrn_radiation_wavelength 0.7107
_diffrn_reflns_av_R_equivalents 0.0297
_diffrn_reflns_av_unetI/netI 0.0495
_diffrn_reflns_limit_h_max 11
_diffrn_reflns_limit_h_min -11
_diffrn_reflns_limit_k_max 12
_diffrn_reflns_limit_k_min -12
_diffrn_reflns_limit_l_max 14
_diffrn_reflns_limit_l_min -14
_diffrn_reflns_number 9070
_diffrn_reflns_theta_full 26.37
_diffrn_reflns_theta_max 26.37
_diffrn_reflns_theta_min 2.77
_diffrn_source 'SuperNova (Mo) x-ray Source'
_exptl_absorpt_coefficient_mu 1.091
_exptl_absorpt_correction_T_max 1.00000
_exptl_absorpt_correction_T_min 0.84351
_exptl_absorpt_correction_type multi-scan
_exptl_absorpt_process_details
;
CrysAlisPro, Agilent Technologies,
Version 1.171.35.21 (release 20-01-2012 CrysAlis171 .NET)
(compiled Jan 23 2012,18:06:46)
empirical absorption correction using spherical harmonics,
 implemented in SCALE3 ABSPACK scaling algorithm.
;
_exptl_crystal_density_diffrn 1.481
_exptl_crystal_F_000 459
_exptl_crystal_size_max 0.41
_exptl_crystal_size_mid 0.23
_exptl_crystal_size_min 0.12
_refine_diff_density_max 0.454
_refine_diff_density_min -0.542
_refine_diff_density_rms 0.073
_refine_ls_extinction_method none
_refine_ls_goodness_of_fit_ref 1.041
_refine_ls_hydrogen_treatment mixed
_refine_ls_matrix_type full
_refine_ls_number_parameters 245
_refine_ls_number_reflns 4339
_refine_ls_number_restraints 4
_refine_ls_restrained_S_all 1.042
_refine_ls_R_factor_all 0.0453
_refine_ls_R_factor_gt 0.0356
_refine_ls_shift/su_max 0.011
_refine_ls_shift/su_mean 0.000
_refine_ls_structure_factor_coef Fsqd
_refine_ls_weighting_details 'calc w=1/[\s^2^(Fo^2^)+(0.0338P)^2^+0.0000P] where P=(Fo^2^+2Fc^2^)/3'
_refine_ls_weighting_scheme calc
_refine_ls_wR_factor_gt 0.0764
_refine_ls_wR_factor_ref 0.0823
_reflns_number_gt 3679
_reflns_number_total 4339
_reflns_threshold_expression >2sigma(I)
_cod_data_source_file ic401362s_si_001_6.cif
_cod_data_source_block 884189
_cod_original_cell_volume 1064.53(7)
_cod_original_formula_sum 'C19 H0.50 Cl2 N3 Ru S'
_cod_database_code 4336544
_reflns_odcompleteness_completeness 99.88
_reflns_odcompleteness_iscentric 1
_reflns_odcompleteness_theta 26.32

loop_
_space_group_symop_id
_space_group_symop_operation_xyz
1 'x, y, z'
2 '-x, -y, -z'

loop_
_atom_site_label
_atom_site_type_symbol
_atom_site_fract_x
_atom_site_fract_y
_atom_site_fract_z
_atom_site_U_iso_or_equiv
_atom_site_adp_type
_atom_site_occupancy
_atom_site_symmetry_multiplicity
_atom_site_calc_flag
_atom_site_refinement_flags
Ru1 Ru 0.41137(3) 0.63698(2) 0.17047(2) 0.03451(10) Uani 1 1 d .
Cl1 Cl 0.54956(9) 0.46744(8) 0.25605(8) 0.0510(2) Uani 1 1 d .
Cl2 Cl 0.84593(10) 0.99399(9) 0.65180(9) 0.0567(2) Uani 1 1 d .
S1 S 0.64806(9) 0.76468(8) 0.19076(8) 0.0482(2) Uani 1 1 d .
N1 N 0.8328(4) 0.9262(4) 0.3869(3) 0.0719(11) Uani 1 1 d D
H1A H 0.890(3) 0.938(4) 0.349(3) 0.086 Uiso 1 1 d D
H1B H 0.852(4) 0.959(3) 0.459(2) 0.086 Uiso 1 1 d D
N2 N 0.6156(3) 0.8180(2) 0.4016(2) 0.0444(7) Uani 1 1 d .
H2 H 0.6455 0.8609 0.4734 0.053 Uiso 1 1 calc R
N3 N 0.4766(3) 0.7261(2) 0.3567(2) 0.0353(6) Uani 1 1 d .
C1 C 0.7026(3) 0.8398(3) 0.3346(3) 0.0452(8) Uani 1 1 d D
C2 C 0.4029(3) 0.7150(3) 0.4296(3) 0.0379(7) Uani 1 1 d .
C3 C 0.4512(4) 0.8005(3) 0.5508(3) 0.0534(9) Uani 1 1 d .
H3A H 0.5461 0.7831 0.6047 0.080 Uiso 1 1 calc R
H3B H 0.3747 0.7799 0.5855 0.080 Uiso 1 1 calc R
H3C H 0.4634 0.8927 0.5391 0.080 Uiso 1 1 calc R
C4 C 0.2618(4) 0.6121(3) 0.3975(3) 0.0418(8) Uani 1 1 d .
C5 C 0.1244(4) 0.6505(3) 0.3834(3) 0.0552(9) Uani 1 1 d .
H5 H 0.1209 0.7404 0.3938 0.066 Uiso 1 1 calc R
C6 C -0.0085(4) 0.5547(4) 0.3537(4) 0.0662(11) Uani 1 1 d .
H6 H -0.1015 0.5803 0.3403 0.079 Uiso 1 1 calc R
C7 C -0.0006(5) 0.4238(4) 0.3446(4) 0.0719(12) Uani 1 1 d .
H7 H -0.0891 0.3601 0.3256 0.086 Uiso 1 1 calc R
C8 C 0.1354(5) 0.3830(3) 0.3627(4) 0.0639(11) Uani 1 1 d .
H8 H 0.1387 0.2928 0.3575 0.077 Uiso 1 1 calc R
C9 C 0.2687(4) 0.4788(3) 0.3891(3) 0.0519(9) Uani 1 1 d .
H9 H 0.3610 0.4525 0.4008 0.062 Uiso 1 1 calc R
C10 C 0.1823(4) 0.3306(3) 0.0639(4) 0.0681(12) Uani 1 1 d .
H10A H 0.2770 0.3041 0.1064 0.102 Uiso 1 1 calc R
H10B H 0.1359 0.2813 -0.0161 0.102 Uiso 1 1 calc R
H10C H 0.1153 0.3129 0.1077 0.102 Uiso 1 1 calc R
C11 C 0.2118(4) 0.4782(3) 0.0538(3) 0.0467(8) Uani 1 1 d .
C12 C 0.1593(3) 0.5686(3) 0.1148(3) 0.0406(7) Uani 1 1 d .
H12 H 0.0979 0.5374 0.1571 0.049 Uiso 1 1 calc R
C13 C 0.1990(3) 0.7085(3) 0.1128(3) 0.0382(7) Uani 1 1 d .
H13 H 0.1709 0.7674 0.1601 0.046 Uiso 1 1 calc R
C14 C 0.2796(3) 0.7589(3) 0.0407(3) 0.0404(7) Uani 1 1 d .
C15 C 0.3299(4) 0.6645(3) -0.0213(3) 0.0436(8) Uani 1 1 d .
H15 H 0.3844 0.6944 -0.0691 0.052 Uiso 1 1 calc R
C16 C 0.3005(4) 0.5282(3) -0.0133(3) 0.0459(8) Uani 1 1 d .
H16 H 0.3396 0.4701 -0.0522 0.055 Uiso 1 1 calc R
C17 C 0.3108(4) 0.9052(3) 0.0253(3) 0.0531(9) Uani 1 1 d .
H17 H 0.3923 0.9175 -0.0074 0.064 Uiso 1 1 calc R
C18 C 0.3664(6) 0.9994(3) 0.1428(4) 0.0796(14) Uani 1 1 d .
H18A H 0.2906 0.9887 0.1791 0.119 Uiso 1 1 calc R
H18B H 0.3844 1.0895 0.1259 0.119 Uiso 1 1 calc R
H18C H 0.4594 0.9798 0.1979 0.119 Uiso 1 1 calc R
C19 C 0.1720(5) 0.9352(4) -0.0698(5) 0.116(2) Uani 1 1 d .
H19A H 0.1471 0.8775 -0.1441 0.174 Uiso 1 1 calc R
H19B H 0.1918 1.0262 -0.0839 0.174 Uiso 1 1 calc R
H19C H 0.0881 0.9210 -0.0425 0.174 Uiso 1 1 calc R

loop_
_atom_site_aniso_label
_atom_site_aniso_U_11
_atom_site_aniso_U_22
_atom_site_aniso_U_33
_atom_site_aniso_U_23
_atom_site_aniso_U_13
_atom_site_aniso_U_12
Ru1 0.02802(14) 0.03499(15) 0.03448(17) -0.00207(10) 0.00645(11) 0.00347(11)
Cl1 0.0435(5) 0.0553(5) 0.0533(6) 0.0083(4) 0.0122(4) 0.0196(4)
Cl2 0.0500(5) 0.0590(5) 0.0522(6) -0.0062(4) 0.0163(4) -0.0035(4)
S1 0.0367(4) 0.0560(5) 0.0451(6) -0.0085(4) 0.0159(4) -0.0058(4)
N1 0.0424(18) 0.101(3) 0.055(2) -0.0216(19) 0.0189(17) -0.0250(18)
N2 0.0303(14) 0.0541(17) 0.0361(17) -0.0100(12) 0.0054(12) -0.0051(12)
N3 0.0282(13) 0.0349(13) 0.0358(15) -0.0007(10) 0.0060(12) 0.0015(10)
C1 0.0313(16) 0.0472(19) 0.048(2) -0.0036(15) 0.0097(16) -0.0024(14)
C2 0.0341(16) 0.0390(17) 0.0386(19) 0.0037(13) 0.0111(15) 0.0074(13)
C3 0.056(2) 0.054(2) 0.046(2) -0.0079(16) 0.0225(18) -0.0034(17)
C4 0.0428(19) 0.0402(17) 0.038(2) 0.0015(13) 0.0140(16) -0.0004(14)
C5 0.048(2) 0.055(2) 0.066(3) 0.0036(18) 0.027(2) 0.0093(17)
C6 0.042(2) 0.080(3) 0.075(3) 0.001(2) 0.026(2) 0.003(2)
C7 0.063(3) 0.071(3) 0.074(3) 0.008(2) 0.028(2) -0.018(2)
C8 0.074(3) 0.043(2) 0.063(3) 0.0112(17) 0.019(2) -0.006(2)
C9 0.054(2) 0.0461(19) 0.050(2) 0.0102(15) 0.0123(18) 0.0092(17)
C10 0.056(2) 0.0337(18) 0.089(3) -0.0010(18) 0.002(2) -0.0007(17)
C11 0.0350(18) 0.0365(17) 0.048(2) -0.0041(14) -0.0059(16) 0.0019(14)
C12 0.0239(15) 0.0490(18) 0.038(2) 0.0070(14) 0.0009(14) 0.0004(14)
C13 0.0311(16) 0.0406(17) 0.040(2) 0.0023(13) 0.0091(14) 0.0088(13)
C14 0.0353(17) 0.0458(18) 0.0332(19) 0.0073(13) 0.0044(15) 0.0064(14)
C15 0.0385(18) 0.058(2) 0.0296(18) 0.0010(14) 0.0090(15) 0.0069(15)
C16 0.0403(18) 0.0440(18) 0.039(2) -0.0114(14) 0.0008(16) 0.0065(15)
C17 0.061(2) 0.0428(19) 0.057(3) 0.0120(16) 0.025(2) 0.0052(17)
C18 0.125(4) 0.041(2) 0.078(3) 0.0019(19) 0.047(3) 0.013(2)
C19 0.099(4) 0.067(3) 0.135(5) 0.058(3) -0.014(4) -0.001(3)

loop_
_atom_type_symbol
_atom_type_description
_atom_type_scat_dispersion_real
_atom_type_scat_dispersion_imag
_atom_type_scat_source
C C 0.0033 0.0016 'International Tables Vol C Tables 4.2.6.8 and 6.1.1.4'
Cl Cl 0.1484 0.1585 'International Tables Vol C Tables 4.2.6.8 and 6.1.1.4'
N N 0.0061 0.0033 'International Tables Vol C Tables 4.2.6.8 and 6.1.1.4'
Ru Ru -1.2594 0.8363 'International Tables Vol C Tables 4.2.6.8 and 6.1.1.4'
S S 0.1246 0.1234 'International Tables Vol C Tables 4.2.6.8 and 6.1.1.4'
H H 0.0000 0.0000 'International Tables Vol C Tables 4.2.6.8 and 6.1.1.4'

loop_
_geom_angle_atom_site_label_1
_geom_angle_atom_site_label_2
_geom_angle_atom_site_label_3
_geom_angle
S1 Ru1 Cl1 86.70(3)
N3 Ru1 Cl1 85.79(7)
N3 Ru1 S1 82.43(6)
N3 Ru1 C11 130.93(11)
N3 Ru1 C12 102.20(10)
N3 Ru1 C13 92.61(10)
N3 Ru1 C14 111.31(10)
N3 Ru1 C15 146.96(11)
N3 Ru1 C16 167.83(11)
C11 Ru1 Cl1 89.94(9)
C11 Ru1 S1 146.14(10)
C12 Ru1 Cl1 111.86(8)
C12 Ru1 S1 161.01(8)
C12 Ru1 C11 36.24(11)
C13 Ru1 Cl1 148.44(8)
C13 Ru1 S1 124.38(8)
C13 Ru1 C11 67.53(11)
C13 Ru1 C12 37.82(10)
C13 Ru1 C14 37.51(11)
C13 Ru1 C15 67.18(12)
C13 Ru1 C16 80.00(12)
C14 Ru1 Cl1 162.81(9)
C14 Ru1 S1 93.59(8)
C14 Ru1 C11 80.24(11)
C14 Ru1 C12 67.51(11)
C15 Ru1 Cl1 125.26(9)
C15 Ru1 S1 87.94(8)
C15 Ru1 C11 66.84(12)
C15 Ru1 C12 78.17(12)
C15 Ru1 C14 37.68(11)
C15 Ru1 C16 37.33(11)
C16 Ru1 Cl1 95.44(9)
C16 Ru1 S1 109.71(9)
C16 Ru1 C11 37.14(12)
C16 Ru1 C12 66.09(12)
C16 Ru1 C14 68.26(12)
C1 S1 Ru1 99.52(11)
H1A N1 H1B 126(3)
C1 N1 H1A 118(2)
C1 N1 H1B 116(2)
N3 N2 H2 119.4
C1 N2 H2 119.4
C1 N2 N3 121.2(2)
N2 N3 Ru1 114.54(18)
C2 N3 Ru1 130.0(2)
C2 N3 N2 115.2(2)
N1 C1 S1 121.7(3)
N1 C1 N2 116.2(3)
N2 C1 S1 122.2(2)
N3 C2 C3 124.2(3)
N3 C2 C4 120.3(3)
C4 C2 C3 115.5(3)
C2 C3 H3A 109.5
C2 C3 H3B 109.5
C2 C3 H3C 109.5
H3A C3 H3B 109.5
H3A C3 H3C 109.5
H3B C3 H3C 109.5
C5 C4 C2 119.7(3)
C9 C4 C2 120.3(3)
C9 C4 C5 119.9(3)
C4 C5 H5 119.9
C4 C5 C6 120.2(3)
C6 C5 H5 119.9
C5 C6 H6 120.4
C7 C6 C5 119.3(4)
C7 C6 H6 120.4
C6 C7 H7 119.2
C6 C7 C8 121.6(4)
C8 C7 H7 119.2
C7 C8 H8 120.3
C7 C8 C9 119.4(3)
C9 C8 H8 120.3
C4 C9 C8 119.5(3)
C4 C9 H9 120.2
C8 C9 H9 120.2
H10A C10 H10B 109.5
H10A C10 H10C 109.5
H10B C10 H10C 109.5
C11 C10 H10A 109.5
C11 C10 H10B 109.5
C11 C10 H10C 109.5
C10 C11 Ru1 128.6(2)
C12 C11 Ru1 71.43(16)
C12 C11 C10 121.3(3)
C12 C11 C16 118.4(3)
C16 C11 Ru1 69.03(17)
C16 C11 C10 120.2(3)
Ru1 C12 H12 132.9
C11 C12 Ru1 72.32(17)
C11 C12 H12 119.7
C11 C12 C13 120.7(3)
C13 C12 Ru1 68.29(15)
C13 C12 H12 119.7
Ru1 C13 H13 125.5
C12 C13 Ru1 73.89(17)
C12 C13 H13 119.3
C14 C13 Ru1 73.07(18)
C14 C13 C12 121.3(3)
C14 C13 H13 119.3
C13 C14 Ru1 69.42(17)
C13 C14 C15 116.4(3)
C13 C14 C17 123.5(3)
C15 C14 Ru1 69.85(18)
C15 C14 C17 120.1(3)
C17 C14 Ru1 132.4(2)
Ru1 C15 H15 129.8
C14 C15 Ru1 72.47(18)
C14 C15 H15 118.7
C16 C15 Ru1 71.70(19)
C16 C15 C14 122.5(3)
C16 C15 H15 118.7
Ru1 C16 H16 127.5
C11 C16 Ru1 73.83(18)
C11 C16 H16 119.8
C15 C16 Ru1 70.97(17)
C15 C16 C11 120.4(3)
C15 C16 H16 119.8
C14 C17 H17 106.8
C18 C17 C14 114.4(3)
C18 C17 H17 106.8
C19 C17 C14 108.4(3)
C19 C17 H17 106.8
C19 C17 C18 113.1(4)
C17 C18 H18A 109.5
C17 C18 H18B 109.5
C17 C18 H18C 109.5
H18A C18 H18B 109.5
H18A C18 H18C 109.5
H18B C18 H18C 109.5
C17 C19 H19A 109.5
C17 C19 H19B 109.5
C17 C19 H19C 109.5
H19A C19 H19B 109.5
H19A C19 H19C 109.5
H19B C19 H19C 109.5

loop_
_geom_bond_atom_site_label_1
_geom_bond_atom_site_label_2
_geom_bond_distance
Ru1 Cl1 2.4116(9)
Ru1 S1 2.3511(8)
Ru1 N3 2.163(2)
Ru1 C11 2.251(3)
Ru1 C12 2.240(3)
Ru1 C13 2.166(3)
Ru1 C14 2.213(3)
Ru1 C15 2.179(3)
Ru1 C16 2.189(3)
S1 C1 1.687(3)
N1 H1A 0.823(17)
N1 H1B 0.837(16)
N1 C1 1.324(4)
N2 H2 0.8600
N2 N3 1.406(3)
N2 C1 1.341(4)
N3 C2 1.293(4)
C2 C3 1.511(4)
C2 C4 1.488(4)
C3 H3A 0.9600
C3 H3B 0.9600
C3 H3C 0.9600
C4 C5 1.389(4)
C4 C9 1.379(4)
C5 H5 0.9300
C5 C6 1.395(5)
C6 H6 0.9300
C6 C7 1.357(5)
C7 H7 0.9300
C7 C8 1.378(6)
C8 H8 0.9300
C8 C9 1.403(5)
C9 H9 0.9300
C10 H10A 0.9600
C10 H10B 0.9600
C10 H10C 0.9600
C10 C11 1.517(4)
C11 C12 1.397(4)
C11 C16 1.415(5)
C12 H12 0.9300
C12 C13 1.430(4)
C13 H13 0.9300
C13 C14 1.409(4)
C14 C15 1.419(4)
C14 C17 1.519(4)
C15 H15 0.9300
C15 C16 1.398(4)
C16 H16 0.9300
C17 H17 0.9800
C17 C18 1.516(5)
C17 C19 1.499(5)
C18 H18A 0.9600
C18 H18B 0.9600
C18 H18C 0.9600
C19 H19A 0.9600
C19 H19B 0.9600
C19 H19C 0.9600

loop_
_geom_torsion_atom_site_label_1
_geom_torsion_atom_site_label_2
_geom_torsion_atom_site_label_3
_geom_torsion_atom_site_label_4
_geom_torsion
Ru1 S1 C1 N1 -178.8(3)
Ru1 S1 C1 N2 -0.3(3)
Ru1 N3 C2 C3 -169.6(2)
Ru1 N3 C2 C4 11.3(5)
Ru1 C11 C12 C13 50.2(2)
Ru1 C11 C16 C15 -55.7(3)
Ru1 C12 C13 C14 58.0(3)
Ru1 C13 C14 C15 53.3(2)
Ru1 C13 C14 C17 -128.0(3)
Ru1 C14 C15 C16 53.7(3)
Ru1 C14 C17 C18 -46.5(5)
Ru1 C14 C17 C19 -173.7(3)
Ru1 C15 C16 C11 57.1(3)
Cl1 Ru1 S1 C1 -87.45(13)
Cl1 Ru1 N3 N2 90.02(18)
Cl1 Ru1 N3 C2 -95.4(3)
Cl1 Ru1 C11 C10 13.4(3)
Cl1 Ru1 C11 C12 129.15(19)
Cl1 Ru1 C11 C16 -99.12(19)
Cl1 Ru1 C12 C11 -56.7(2)
Cl1 Ru1 C12 C13 168.64(15)
Cl1 Ru1 C13 C12 -20.4(3)
Cl1 Ru1 C13 C14 -151.25(15)
Cl1 Ru1 C14 C13 121.6(3)
Cl1 Ru1 C14 C15 -8.5(4)
Cl1 Ru1 C14 C17 -121.3(3)
Cl1 Ru1 C15 C14 176.93(13)
Cl1 Ru1 C15 C16 42.6(2)
Cl1 Ru1 C16 C11 82.67(18)
Cl1 Ru1 C16 C15 -146.25(18)
S1 Ru1 N3 N2 2.80(18)
S1 Ru1 N3 C2 177.4(3)
S1 Ru1 C11 C10 97.4(3)
S1 Ru1 C11 C12 -146.87(17)
S1 Ru1 C11 C16 -15.1(3)
S1 Ru1 C12 C11 110.6(3)
S1 Ru1 C12 C13 -24.0(4)
S1 Ru1 C13 C12 170.76(15)
S1 Ru1 C13 C14 39.9(2)
S1 Ru1 C14 C13 -147.93(16)
S1 Ru1 C14 C15 81.94(17)
S1 Ru1 C14 C17 -30.9(3)
S1 Ru1 C15 C14 -98.58(17)
S1 Ru1 C15 C16 127.14(18)
S1 Ru1 C16 C11 171.11(16)
S1 Ru1 C16 C15 -57.81(19)
N2 N3 C2 C3 5.0(5)
N2 N3 C2 C4 -174.1(3)
N3 Ru1 S1 C1 -1.27(14)
N3 Ru1 C11 C10 -70.9(4)
N3 Ru1 C11 C12 44.8(2)
N3 Ru1 C11 C16 176.52(17)
N3 Ru1 C12 C11 -147.01(19)
N3 Ru1 C12 C13 78.31(19)
N3 Ru1 C13 C12 -106.63(18)
N3 Ru1 C13 C14 122.56(17)
N3 Ru1 C14 C13 -64.66(18)
N3 Ru1 C14 C15 165.21(17)
N3 Ru1 C14 C17 52.4(3)
N3 Ru1 C15 C14 -25.9(3)
N3 Ru1 C15 C16 -160.14(19)
N3 Ru1 C16 C11 -12.6(6)
N3 Ru1 C16 C15 118.5(5)
N3 N2 C1 S1 2.8(5)
N3 N2 C1 N1 -178.6(3)
N3 C2 C4 C5 -118.5(4)
N3 C2 C4 C9 65.4(4)
C1 N2 N3 Ru1 -4.0(4)
C1 N2 N3 C2 -179.4(3)
C2 C4 C5 C6 -179.8(3)
C2 C4 C9 C8 177.9(3)
C3 C2 C4 C5 62.2(4)
C3 C2 C4 C9 -113.8(4)
C4 C5 C6 C7 3.2(6)
C5 C4 C9 C8 1.9(5)
C5 C6 C7 C8 -0.7(6)
C6 C7 C8 C9 -1.2(6)
C7 C8 C9 C4 0.6(6)
C9 C4 C5 C6 -3.8(5)
C10 C11 C12 Ru1 124.5(3)
C10 C11 C12 C13 174.7(3)
C10 C11 C16 Ru1 -123.4(3)
C10 C11 C16 C15 -179.1(3)
C11 Ru1 S1 C1 -172.42(19)
C11 Ru1 N3 N2 176.28(18)
C11 Ru1 N3 C2 -9.1(3)
C11 Ru1 C12 C13 -134.7(3)
C11 Ru1 C13 C12 27.06(18)
C11 Ru1 C13 C14 -103.7(2)
C11 Ru1 C14 C13 65.61(19)
C11 Ru1 C14 C15 -64.51(19)
C11 Ru1 C14 C17 -177.3(3)
C11 Ru1 C15 C14 104.6(2)
C11 Ru1 C15 C16 -29.67(19)
C11 Ru1 C16 C15 131.1(3)
C11 C12 C13 Ru1 -52.0(3)
C11 C12 C13 C14 6.0(4)
C12 Ru1 S1 C1 104.3(3)
C12 Ru1 N3 N2 -158.50(19)
C12 Ru1 N3 C2 16.1(3)
C12 Ru1 C11 C10 -115.7(4)
C12 Ru1 C11 C16 131.7(3)
C12 Ru1 C13 C14 -130.8(3)
C12 Ru1 C14 C13 30.15(17)
C12 Ru1 C14 C15 -99.97(19)
C12 Ru1 C14 C17 147.2(3)
C12 Ru1 C15 C14 68.39(18)
C12 Ru1 C15 C16 -65.90(19)
C12 Ru1 C16 C11 -28.86(18)
C12 Ru1 C16 C15 102.2(2)
C12 C11 C16 Ru1 53.5(3)
C12 C11 C16 C15 -2.2(5)
C12 C13 C14 Ru1 -58.3(3)
C12 C13 C14 C15 -5.1(4)
C12 C13 C14 C17 173.7(3)
C13 Ru1 S1 C1 86.71(16)
C13 Ru1 N3 N2 -121.55(19)
C13 Ru1 N3 C2 53.1(3)
C13 Ru1 C11 C10 -143.9(4)
C13 Ru1 C11 C12 -28.16(19)
C13 Ru1 C11 C16 103.6(2)
C13 Ru1 C12 C11 134.7(3)
C13 Ru1 C14 C15 -130.1(3)
C13 Ru1 C14 C17 117.1(4)
C13 Ru1 C15 C14 30.34(17)
C13 Ru1 C15 C16 -103.9(2)
C13 Ru1 C16 C11 -65.80(19)
C13 Ru1 C16 C15 65.28(19)
C13 C14 C15 Ru1 -53.1(2)
C13 C14 C15 C16 0.6(5)
C13 C14 C17 C18 45.5(5)
C13 C14 C17 C19 -81.8(5)
C14 Ru1 S1 C1 109.77(15)
C14 Ru1 N3 N2 -88.1(2)
C14 Ru1 N3 C2 86.5(3)
C14 Ru1 C11 C10 179.3(3)
C14 Ru1 C11 C12 -65.0(2)
C14 Ru1 C11 C16 66.7(2)
C14 Ru1 C12 C11 104.8(2)
C14 Ru1 C12 C13 -29.92(18)
C14 Ru1 C13 C12 130.8(3)
C14 Ru1 C15 C16 -134.3(3)
C14 Ru1 C16 C11 -103.0(2)
C14 Ru1 C16 C15 28.11(18)
C14 C15 C16 Ru1 -54.0(3)
C14 C15 C16 C11 3.0(5)
C15 Ru1 S1 C1 147.05(15)
C15 Ru1 N3 N2 -71.5(3)
C15 Ru1 N3 C2 103.1(3)
C15 Ru1 C11 C10 142.4(4)
C15 Ru1 C11 C12 -101.9(2)
C15 Ru1 C11 C16 29.82(19)
C15 Ru1 C12 C11 66.8(2)
C15 Ru1 C12 C13 -67.88(19)
C15 Ru1 C13 C12 100.3(2)
C15 Ru1 C13 C14 -30.47(17)
C15 Ru1 C14 C13 130.1(3)
C15 Ru1 C14 C17 -112.8(4)
C15 Ru1 C16 C11 -131.1(3)
C15 C14 C17 C18 -135.9(4)
C15 C14 C17 C19 96.9(4)
C16 Ru1 S1 C1 177.95(15)
C16 Ru1 N3 N2 -173.7(5)
C16 Ru1 N3 C2 0.9(7)
C16 Ru1 C11 C10 112.6(4)
C16 Ru1 C11 C12 -131.7(3)
C16 Ru1 C12 C11 29.5(2)
C16 Ru1 C12 C13 -105.1(2)
C16 Ru1 C13 C12 63.64(19)
C16 Ru1 C13 C14 -67.17(19)
C16 Ru1 C14 C13 102.26(19)
C16 Ru1 C14 C15 -27.86(18)
C16 Ru1 C14 C17 -140.7(3)
C16 Ru1 C15 C14 134.3(3)
C16 C11 C12 Ru1 -52.4(3)
C16 C11 C12 C13 -2.2(5)
C17 C14 C15 Ru1 128.2(3)
C17 C14 C15 C16 -178.1(3)
